data_7008883
loop_
_publ_author_name
'Serna, Zurine E.'
'Barandika, M. Gotzone'
'Cort\'es, Roberto'
'Urtiaga, M. Karmele'
'Barberis, Gaston E.'
'Rojo, Te\'ofilo'

_publ_section_title
;
 Structural analysis and magnetic properties of the dicubane-like
 tetramer [Ni(dpk&#x00B7;OH)(N3)]4&#x00B7;2H2O
 (dpk&#x2005;=&#x2005;di-2-pyridyl ketone)&#x200A;&#x2020;
;
_journal_issue 1
_journal_name_full 'Journal of the Chemical Society, Dalton Transactions'
_journal_page_first 29
_journal_paper_doi 10.1039/a905430h
_journal_year 2000
_chemical_formula_sum 'C22 H20 N10 Ni2 O5'
_chemical_formula_weight 621.90
_space_group_IT_number 2
_symmetry_cell_setting triclinic
_symmetry_space_group_name_Hall '-P 1'
_symmetry_space_group_name_H-M 'P -1'
_atom_sites_solution_hydrogens geom
_atom_sites_solution_primary direct
_atom_sites_solution_secondary difmap
_audit_creation_method SHELXL
_cell_angle_alpha 91.57(4)
_cell_angle_beta 105.53(5)
_cell_angle_gamma 96.26(3)
_cell_formula_units_Z 2
_cell_length_a 10.230(3)
_cell_length_b 10.358(4)
_cell_length_c 13.396(8)
_cell_measurement_temperature 293(2)
_cell_volume 1357.1(11)
_computing_cell_refinement 'Enraf-Nonius CAD-4'
_computing_data_collection 'Enraf-Nonius CAD-4'
_computing_data_reduction 'Xtal 3.2 (Hall, Flack & Stewart, 1992)'
_computing_structure_refinement 'SHELXL-93 (Sheldrick, 1993)'
_computing_structure_solution 'SHELXS-86 (Sheldrick, 1990)'
_diffrn_ambient_temperature 293(2)
_diffrn_measured_fraction_theta_full 0.992
_diffrn_measured_fraction_theta_max 0.992
_diffrn_measurement_device 'Enraf-Nonius CAD-4 diffractometer'
_diffrn_measurement_method \w-2\q
_diffrn_radiation_monochromator graphite
_diffrn_radiation_source 'fine-focus sealed tube'
_diffrn_radiation_type MoK\a
_diffrn_radiation_wavelength 0.71070
_diffrn_reflns_av_R_equivalents 0.0000
_diffrn_reflns_av_sigmaI/netI 0.0886
_diffrn_reflns_limit_h_max 13
_diffrn_reflns_limit_h_min -14
_diffrn_reflns_limit_k_max 14
_diffrn_reflns_limit_k_min -14
_diffrn_reflns_limit_l_max 18
_diffrn_reflns_limit_l_min 0
_diffrn_reflns_number 7830
_diffrn_reflns_theta_full 29.96
_diffrn_reflns_theta_max 29.96
_diffrn_reflns_theta_min 1.58
_diffrn_standards_interval_count 200
_diffrn_standards_number 2
_exptl_absorpt_coefficient_mu 1.439
_exptl_crystal_colour green
_exptl_crystal_density_diffrn 1.522
_exptl_crystal_F_000 636
_refine_diff_density_max 1.099
_refine_diff_density_min -0.932
_refine_diff_density_rms 0.160
_refine_ls_extinction_method none
_refine_ls_goodness_of_fit_ref 0.983
_refine_ls_hydrogen_treatment mixed
_refine_ls_matrix_type full
_refine_ls_number_parameters 371
_refine_ls_number_reflns 7830
_refine_ls_number_restraints 0
_refine_ls_restrained_S_all 0.983
_refine_ls_R_factor_all 0.1611
_refine_ls_R_factor_gt 0.0749
_refine_ls_shift/su_max 2.676
_refine_ls_shift/su_mean 0.227
_refine_ls_structure_factor_coef Fsqd
_refine_ls_weighting_details 'calc w=1/[\s^2^(Fo^2^)+(0.1659P)^2^+0.0000P] where P=(Fo^2^+2Fc^2^)/3'
_refine_ls_weighting_scheme calc
_refine_ls_wR_factor_gt 0.1951
_refine_ls_wR_factor_ref 0.2620
_reflns_number_observed 3953
_reflns_number_total 7830
_reflns_observed_criterion >2sigma(I)
_cod_data_source_file a905430h.txt
_cod_data_source_block nibpco
_cod_original_cell_volume 1357.1(10)
_cod_database_code 7008883

loop_
_symmetry_equiv_pos_as_xyz
'x, y, z'
'-x, -y, -z'

loop_
_atom_site_label
_atom_site_type_symbol
_atom_site_fract_x
_atom_site_fract_y
_atom_site_fract_z
_atom_site_U_iso_or_equiv
_atom_site_adp_type
_atom_site_occupancy
_atom_site_symmetry_multiplicity
_atom_site_calc_flag
_atom_site_refinement_flags
_atom_site_disorder_assembly
_atom_site_disorder_group
Ni1 Ni 0.09980(7) 0.18792(7) 0.15729(5) 0.0393(2) Uani 1 1 d . . .
Ni2 Ni 0.02569(6) -0.10088(7) 0.08670(5) 0.0354(2) Uani 1 1 d . . .
N5 N -0.0315(5) 0.2422(5) 0.0225(4) 0.0446(11) Uani 1 1 d . . .
N6 N -0.1142(5) 0.3164(5) 0.0146(4) 0.0478(12) Uani 1 1 d . . .
N7 N -0.1914(8) 0.3873(9) 0.0068(7) 0.097(3) Uani 1 1 d . . .
N8 N 0.0601(9) 0.3416(8) 0.2399(6) 0.078(2) Uani 1 1 d . . .
N9A N 0.120(3) 0.417(3) 0.300(3) 0.114(10) Uani 0.50 1 d P . .
N9B N 0.077(4) 0.354(3) 0.323(2) 0.171(13) Uani 0.50 1 d P . .
N10A N 0.181(4) 0.486(5) 0.377(2) 0.31(2) Uani 0.50 1 d P . .
N10B N 0.148(6) 0.417(5) 0.431(3) 0.28(2) Uani 0.50 1 d P . .
N1 N 0.1961(5) 0.1146(5) 0.2989(4) 0.0472(12) Uani 1 1 d . . .
C1 C 0.3271(7) 0.1530(7) 0.3579(5) 0.0562(17) Uani 1 1 d . . .
H1 H 0.3836 0.2101 0.3309 0.077(6) Uiso 1 1 calc R . .
C2 C 0.3783(8) 0.1103(9) 0.4555(5) 0.067(2) Uani 1 1 d . . .
H2 H 0.4675 0.1381 0.4941 0.077(6) Uiso 1 1 calc R . .
C3 C 0.2926(9) 0.0242(9) 0.4952(6) 0.078(2) Uani 1 1 d . . .
H3 H 0.3245 -0.0055 0.5612 0.077(6) Uiso 1 1 calc R . .
C4 C 0.1638(8) -0.0162(8) 0.4381(5) 0.0644(19) Uani 1 1 d . . .
H4 H 0.1067 -0.0739 0.4642 0.077(6) Uiso 1 1 calc R . .
C5 C 0.1172(7) 0.0298(7) 0.3393(4) 0.0487(14) Uani 1 1 d . . .
C6 C -0.0314(6) -0.0061(7) 0.2705(4) 0.0459(14) Uani 1 1 d . . .
O1 O -0.0412(4) 0.0380(4) 0.1732(3) 0.0382(8) Uani 1 1 d . . .
O2 O -0.1224(6) 0.0458(6) 0.3198(4) 0.0701(15) Uani 1 1 d . . .
H5 H -0.1053 0.1253 0.3265 0.077(6) Uiso 1 1 calc R . .
C7 C -0.0744(6) -0.1515(7) 0.2631(5) 0.0508(15) Uani 1 1 d . . .
C8 C -0.1249(8) -0.2184(9) 0.3356(6) 0.067(2) Uani 1 1 d . . .
H8 H -0.1322 -0.1742 0.3948 0.077(6) Uiso 1 1 calc R . .
C9 C -0.1641(9) -0.3497(10) 0.3202(7) 0.080(3) Uani 1 1 d . . .
H9 H -0.1977 -0.3950 0.3688 0.077(6) Uiso 1 1 calc R . .
C10 C -0.1532(9) -0.4132(9) 0.2326(7) 0.077(2) Uani 1 1 d . . .
H10 H -0.1787 -0.5025 0.2214 0.077(6) Uiso 1 1 calc R . .
C11 C -0.1044(7) -0.3444(8) 0.1614(6) 0.0600(17) Uani 1 1 d . . .
H11 H -0.0993 -0.3879 0.1011 0.077(6) Uiso 1 1 calc R . .
N2 N -0.0637(5) -0.2157(5) 0.1763(4) 0.0467(12) Uani 1 1 d . . .
N3 N 0.2795(5) 0.2706(5) 0.1292(4) 0.0445(11) Uani 1 1 d . . .
C12 C 0.3347(7) 0.3947(7) 0.1537(6) 0.0610(18) Uani 1 1 d . . .
H12 H 0.2911 0.4499 0.1864 0.077(6) Uiso 1 1 calc R . .
C13 C 0.4537(9) 0.4423(9) 0.1316(8) 0.078(2) Uani 1 1 d . . .
H13 H 0.4917 0.5280 0.1509 0.077(6) Uiso 1 1 calc R . .
C14 C 0.5155(9) 0.3619(9) 0.0809(8) 0.080(3) Uani 1 1 d . . .
H14 H 0.5947 0.3929 0.0634 0.077(6) Uiso 1 1 calc R . .
C15 C 0.4592(7) 0.2353(9) 0.0562(6) 0.067(2) Uani 1 1 d . . .
H15 H 0.5013 0.1792 0.0229 0.077(6) Uiso 1 1 calc R . .
C16 C 0.3397(5) 0.1907(6) 0.0807(5) 0.0436(13) Uani 1 1 d . . .
C17 C 0.2672(5) 0.0520(6) 0.0539(4) 0.0397(12) Uani 1 1 d . . .
O3 O 0.1287(3) 0.0559(4) 0.0422(3) 0.0338(8) Uani 1 1 d . . .
O4 O 0.2931(4) 0.0070(5) -0.0396(3) 0.0481(10) Uani 1 1 d . . .
H16 H 0.2536 -0.0668 -0.0567 0.077(6) Uiso 1 1 calc R . .
C18 C 0.3217(5) -0.0427(6) 0.1363(4) 0.0405(12) Uani 1 1 d . . .
C19 C 0.4607(6) -0.0553(8) 0.1693(5) 0.063(2) Uani 1 1 d . . .
H19 H 0.5240 -0.0018 0.1458 0.077(6) Uiso 1 1 calc R . .
C20 C 0.5022(7) -0.1507(9) 0.2387(6) 0.071(2) Uani 1 1 d . . .
H20 H 0.5942 -0.1620 0.2618 0.077(6) Uiso 1 1 calc R . .
C21 C 0.4082(8) -0.2268(9) 0.2722(6) 0.070(2) Uani 1 1 d . . .
H21 H 0.4344 -0.2913 0.3178 0.077(6) Uiso 1 1 calc R . .
C22 C 0.2712(7) -0.2063(7) 0.2370(5) 0.0564(16) Uani 1 1 d . . .
H22 H 0.2066 -0.2570 0.2611 0.077(6) Uiso 1 1 calc R . .
N4 N 0.2297(5) -0.1163(5) 0.1698(3) 0.0418(11) Uani 1 1 d . . .
OW1 O 0.320(2) 0.5750(19) 0.4976(16) 0.292(11) Uani 1 1 d . . .

loop_
_atom_site_aniso_label
_atom_site_aniso_U_11
_atom_site_aniso_U_22
_atom_site_aniso_U_33
_atom_site_aniso_U_23
_atom_site_aniso_U_13
_atom_site_aniso_U_12
Ni1 0.0400(4) 0.0396(5) 0.0375(4) -0.0007(3) 0.0092(3) 0.0058(3)
Ni2 0.0342(3) 0.0368(5) 0.0361(3) 0.0040(3) 0.0107(2) 0.0050(3)
N5 0.046(2) 0.046(3) 0.043(2) 0.004(2) 0.0107(19) 0.014(2)
N6 0.046(3) 0.037(3) 0.060(3) 0.002(2) 0.013(2) 0.009(2)
N7 0.094(5) 0.087(6) 0.106(6) -0.012(5) 0.006(4) 0.050(5)
N8 0.095(5) 0.070(5) 0.064(4) -0.025(4) 0.007(4) 0.026(4)
N9A 0.097(13) 0.12(2) 0.14(3) 0.04(2) 0.044(15) 0.033(14)
N9B 0.35(4) 0.13(2) 0.073(15) 0.010(14) 0.086(18) 0.11(2)
N10A 0.28(4) 0.49(6) 0.106(17) -0.19(3) -0.06(2) 0.17(4)
N10B 0.45(6) 0.26(5) 0.18(3) 0.10(3) 0.16(3) 0.06(4)
N1 0.049(3) 0.048(3) 0.041(2) -0.005(2) 0.0055(19) 0.009(2)
C1 0.055(3) 0.056(4) 0.047(3) -0.007(3) -0.001(3) 0.001(3)
C2 0.066(4) 0.075(6) 0.047(3) -0.006(4) -0.007(3) 0.006(4)
C3 0.094(6) 0.084(6) 0.044(3) 0.016(4) -0.002(4) 0.015(5)
C4 0.086(5) 0.065(5) 0.038(3) 0.013(3) 0.009(3) 0.009(4)
C5 0.061(3) 0.047(4) 0.040(3) -0.001(3) 0.016(2) 0.009(3)
C6 0.052(3) 0.057(4) 0.034(2) 0.004(2) 0.018(2) 0.014(3)
O1 0.0386(17) 0.043(2) 0.0359(17) 0.0074(16) 0.0142(14) 0.0061(16)
O2 0.091(4) 0.078(4) 0.063(3) 0.017(3) 0.046(3) 0.037(3)
C7 0.045(3) 0.062(5) 0.048(3) 0.015(3) 0.016(2) 0.009(3)
C8 0.070(4) 0.078(6) 0.066(4) 0.026(4) 0.040(4) 0.010(4)
C9 0.089(6) 0.074(7) 0.085(6) 0.036(5) 0.043(5) -0.009(5)
C10 0.078(5) 0.057(5) 0.095(6) 0.032(5) 0.024(4) -0.010(4)
C11 0.059(4) 0.057(5) 0.066(4) 0.008(3) 0.023(3) -0.004(3)
N2 0.048(3) 0.044(3) 0.051(3) 0.009(2) 0.021(2) -0.004(2)
N3 0.042(2) 0.036(3) 0.055(3) 0.006(2) 0.0134(19) 0.000(2)
C12 0.062(4) 0.039(4) 0.076(5) -0.003(3) 0.015(3) -0.009(3)
C13 0.076(5) 0.048(5) 0.106(6) 0.005(5) 0.030(5) -0.020(4)
C14 0.068(5) 0.063(6) 0.115(7) 0.001(5) 0.045(5) -0.022(4)
C15 0.046(3) 0.079(6) 0.075(5) 0.000(4) 0.022(3) -0.014(3)
C16 0.038(2) 0.042(4) 0.050(3) 0.001(2) 0.013(2) -0.005(2)
C17 0.029(2) 0.048(4) 0.043(3) -0.002(2) 0.0112(18) 0.004(2)
O3 0.0273(15) 0.035(2) 0.0380(17) 0.0024(15) 0.0074(12) 0.0039(14)
O4 0.0364(18) 0.061(3) 0.047(2) -0.010(2) 0.0148(15) 0.0043(18)
C18 0.037(2) 0.043(3) 0.039(2) -0.004(2) 0.0066(19) 0.007(2)
C19 0.041(3) 0.091(6) 0.056(4) -0.006(4) 0.006(3) 0.021(3)
C20 0.049(4) 0.091(6) 0.060(4) -0.004(4) -0.012(3) 0.030(4)
C21 0.068(5) 0.067(5) 0.064(4) 0.004(4) -0.007(4) 0.024(4)
C22 0.062(4) 0.046(4) 0.054(3) 0.008(3) 0.001(3) 0.014(3)
N4 0.043(2) 0.042(3) 0.040(2) 0.003(2) 0.0076(18) 0.011(2)
OW1 0.32(3) 0.26(2) 0.33(2) 0.194(18) 0.13(2) 0.027(19)

loop_
_atom_type_symbol
_atom_type_description
_atom_type_scat_dispersion_real
_atom_type_scat_dispersion_imag
_atom_type_scat_source
C C 0.0033 0.0016 'International Tables Vol C Tables 4.2.6.8 and 6.1.1.4'
H H 0.0000 0.0000 'International Tables Vol C Tables 4.2.6.8 and 6.1.1.4'
N N 0.0061 0.0033 'International Tables Vol C Tables 4.2.6.8 and 6.1.1.4'
Ni Ni 0.3393 1.1124 'International Tables Vol C Tables 4.2.6.8 and 6.1.1.4'
O O 0.0106 0.0060 'International Tables Vol C Tables 4.2.6.8 and 6.1.1.4'

loop_
_geom_angle_atom_site_label_1
_geom_angle_atom_site_label_2
_geom_angle_atom_site_label_3
_geom_angle
_geom_angle_site_symmetry_1
_geom_angle_site_symmetry_3
_geom_angle_publ_flag
N8 Ni1 O1 103.4(3) . . ?
N8 Ni1 N3 99.1(3) . . ?
O1 Ni1 N3 155.71(18) . . ?
N8 Ni1 N5 90.5(3) . . ?
O1 Ni1 N5 92.16(19) . . ?
N3 Ni1 N5 96.6(2) . . ?
N8 Ni1 N1 88.1(3) . . ?
O1 Ni1 N1 76.95(19) . . ?
N3 Ni1 N1 95.0(2) . . ?
N5 Ni1 N1 168.4(2) . . ?
N8 Ni1 O3 166.8(3) . . ?
O1 Ni1 O3 83.05(15) . . ?
N3 Ni1 O3 76.79(18) . . ?
N5 Ni1 O3 77.68(17) . . ?
N1 Ni1 O3 104.62(17) . . ?
N2 Ni2 O3 159.89(19) . . ?
N2 Ni2 N5 98.1(2) . 2 ?
O3 Ni2 N5 101.36(19) . 2 ?
N2 Ni2 O1 78.43(19) . . ?
O3 Ni2 O1 84.42(15) . . ?
N5 Ni2 O1 163.04(17) 2 . ?
N2 Ni2 O3 108.08(18) . 2 ?
O3 Ni2 O3 81.04(15) . 2 ?
N5 Ni2 O3 78.63(17) 2 2 ?
O1 Ni2 O3 86.66(14) . 2 ?
N2 Ni2 N4 96.5(2) . . ?
O3 Ni2 N4 77.99(17) . . ?
N5 Ni2 N4 91.30(18) 2 . ?
O1 Ni2 N4 105.54(17) . . ?
O3 Ni2 N4 154.45(17) 2 . ?
N6 N5 Ni2 126.7(4) . 2 ?
N6 N5 Ni1 127.9(4) . . ?
Ni2 N5 Ni1 103.2(2) 2 . ?
N7 N6 N5 179.3(9) . . ?
N9A N8 N9B 46(2) . . ?
N9A N8 Ni1 137.0(15) . . ?
N9B N8 Ni1 127.5(16) . . ?
N9B N9A N8 66(3) . . ?
N9B N9A N10A 104(5) . . ?
N8 N9A N10A 170(4) . . ?
N9B N9A N10B 63(4) . . ?
N8 N9A N10B 129(3) . . ?
N10A N9A N10B 41(4) . . ?
N9A N9B N8 68(4) . . ?
N9A N9B N10B 87(5) . . ?
N8 N9B N10B 154(4) . . ?
N9A N9B N10A 45(4) . . ?
N8 N9B N10A 114(4) . . ?
N10B N9B N10A 41(2) . . ?
N10B N10A N9A 93(5) . . ?
N10B N10A N9B 63(4) . . ?
N9A N10A N9B 30.1(19) . . ?
N10A N10B N9B 76(3) . . ?
N10A N10B N9A 46(2) . . ?
N9B N10B N9A 30.2(17) . . ?
C5 N1 C1 117.4(6) . . ?
C5 N1 Ni1 116.3(4) . . ?
C1 N1 Ni1 126.1(5) . . ?
N1 C1 C2 122.6(7) . . ?
N1 C1 H1 118.8 . . ?
C2 C1 H1 118.6 . . ?
C1 C2 C3 118.2(7) . . ?
C1 C2 H2 120.9 . . ?
C3 C2 H2 120.9 . . ?
C4 C3 C2 120.3(7) . . ?
C4 C3 H3 119.9 . . ?
C2 C3 H3 119.8 . . ?
C3 C4 C5 119.2(8) . . ?
C3 C4 H4 120.4 . . ?
C5 C4 H4 120.4 . . ?
N1 C5 C4 122.4(6) . . ?
N1 C5 C6 114.8(5) . . ?
C4 C5 C6 122.7(6) . . ?
O1 C6 O2 113.1(5) . . ?
O1 C6 C7 110.2(5) . . ?
O2 C6 C7 103.8(5) . . ?
O1 C6 C5 109.2(5) . . ?
O2 C6 C5 109.0(5) . . ?
C7 C6 C5 111.6(5) . . ?
C6 O1 Ni1 118.4(4) . . ?
C6 O1 Ni2 108.2(3) . . ?
Ni1 O1 Ni2 94.77(15) . . ?
C6 O2 H5 109.5 . . ?
N2 C7 C8 120.2(7) . . ?
N2 C7 C6 115.0(5) . . ?
C8 C7 C6 124.8(7) . . ?
C9 C8 C7 120.1(8) . . ?
C9 C8 H8 119.9 . . ?
C7 C8 H8 120.0 . . ?
C10 C9 C8 119.3(7) . . ?
C10 C9 H9 120.3 . . ?
C8 C9 H9 120.4 . . ?
C9 C10 C11 119.5(8) . . ?
C9 C10 H10 120.3 . . ?
C11 C10 H10 120.2 . . ?
N2 C11 C10 121.8(8) . . ?
N2 C11 H11 119.0 . . ?
C10 C11 H11 119.2 . . ?
C11 N2 C7 119.1(6) . . ?
C11 N2 Ni2 127.4(5) . . ?
C7 N2 Ni2 113.3(4) . . ?
C12 N3 C16 119.9(6) . . ?
C12 N3 Ni1 125.3(5) . . ?
C16 N3 Ni1 114.8(4) . . ?
N3 C12 C13 121.7(8) . . ?
N3 C12 H12 119.1 . . ?
C13 C12 H12 119.2 . . ?
C14 C13 C12 119.0(8) . . ?
C14 C13 H13 120.5 . . ?
C12 C13 H13 120.5 . . ?
C13 C14 C15 119.2(7) . . ?
C13 C14 H14 120.5 . . ?
C15 C14 H14 120.4 . . ?
C14 C15 C16 120.0(8) . . ?
C14 C15 H15 120.0 . . ?
C16 C15 H15 120.0 . . ?
N3 C16 C15 120.2(6) . . ?
N3 C16 C17 116.0(5) . . ?
C15 C16 C17 123.8(6) . . ?
O3 C17 O4 111.9(4) . . ?
O3 C17 C16 108.0(4) . . ?
O4 C17 C16 107.4(5) . . ?
O3 C17 C18 109.8(4) . . ?
O4 C17 C18 106.8(4) . . ?
C16 C17 C18 113.0(4) . . ?
C17 O3 Ni2 116.6(3) . . ?
C17 O3 Ni2 130.2(3) . 2 ?
Ni2 O3 Ni2 98.96(15) . 2 ?
C17 O3 Ni1 110.2(3) . . ?
Ni2 O3 Ni1 94.73(15) . . ?
Ni2 O3 Ni1 99.57(15) 2 . ?
C17 O4 H16 109.4 . . ?
N4 C18 C19 122.2(6) . . ?
N4 C18 C17 116.7(4) . . ?
C19 C18 C17 121.0(6) . . ?
C20 C19 C18 118.0(7) . . ?
C20 C19 H19 120.9 . . ?
C18 C19 H19 121.1 . . ?
C21 C20 C19 119.9(6) . . ?
C21 C20 H20 120.1 . . ?
C19 C20 H20 120.0 . . ?
C20 C21 C22 118.6(7) . . ?
C20 C21 H21 120.6 . . ?
C22 C21 H21 120.8 . . ?
N4 C22 C21 122.3(7) . . ?
N4 C22 H22 118.9 . . ?
C21 C22 H22 118.9 . . ?
C18 N4 C22 119.1(5) . . ?
C18 N4 Ni2 113.8(4) . . ?
C22 N4 Ni2 126.0(5) . . ?

loop_
_geom_bond_atom_site_label_1
_geom_bond_atom_site_label_2
_geom_bond_distance
_geom_bond_site_symmetry_2
_geom_bond_publ_flag
Ni1 N8 2.051(7) . ?
Ni1 O1 2.058(4) . ?
Ni1 N3 2.074(5) . ?
Ni1 N5 2.074(5) . ?
Ni1 N1 2.095(5) . ?
Ni1 O3 2.133(4) . ?
Ni2 N2 2.030(5) . ?
Ni2 O3 2.030(4) . ?
Ni2 N5 2.058(5) 2 ?
Ni2 O1 2.105(4) . ?
Ni2 O3 2.107(4) 2 ?
Ni2 N4 2.111(4) . ?
N5 N6 1.190(7) . ?
N5 Ni2 2.058(5) 2 ?
N6 N7 1.123(8) . ?
N8 N9A 1.11(4) . ?
N8 N9B 1.09(3) . ?
N9A N9B 0.86(4) . ?
N9A N10A 1.22(4) . ?
N9A N10B 1.70(5) . ?
N9B N10B 1.52(5) . ?
N9B N10A 1.65(6) . ?
N10A N10B 1.12(6) . ?
N1 C5 1.350(9) . ?
N1 C1 1.371(8) . ?
C1 C2 1.377(10) . ?
C1 H1 0.9300 . ?
C2 C3 1.397(13) . ?
C2 H2 0.9300 . ?
C3 C4 1.348(11) . ?
C3 H3 0.9300 . ?
C4 C5 1.396(9) . ?
C4 H4 0.9300 . ?
C5 C6 1.551(9) . ?
C6 O1 1.374(7) . ?
C6 O2 1.419(7) . ?
C6 C7 1.515(10) . ?
O2 H5 0.8200 . ?
C7 N2 1.359(8) . ?
C7 C8 1.385(9) . ?
C8 C9 1.368(13) . ?
C8 H8 0.9300 . ?
C9 C10 1.366(13) . ?
C9 H9 0.9300 . ?
C10 C11 1.373(11) . ?
C10 H10 0.9300 . ?
C11 N2 1.345(9) . ?
C11 H11 0.9300 . ?
N3 C12 1.340(9) . ?
N3 C16 1.335(8) . ?
C12 C13 1.372(11) . ?
C12 H12 0.9300 . ?
C13 C14 1.368(13) . ?
C13 H13 0.9300 . ?
C14 C15 1.367(12) . ?
C14 H14 0.9300 . ?
C15 C16 1.386(9) . ?
C15 H15 0.9300 . ?
C16 C17 1.529(9) . ?
C17 O3 1.388(5) . ?
C17 O4 1.424(6) . ?
C17 C18 1.530(8) . ?
O3 Ni2 2.107(4) 2 ?
O4 H16 0.8200 . ?
C18 N4 1.326(8) . ?
C18 C19 1.394(8) . ?
C19 C20 1.397(11) . ?
C19 H19 0.9300 . ?
C20 C21 1.354(12) . ?
C20 H20 0.9300 . ?
C21 C22 1.396(10) . ?
C21 H21 0.9300 . ?
C22 N4 1.337(8) . ?
C22 H22 0.9300 . ?

loop_
_geom_torsion_atom_site_label_1
_geom_torsion_atom_site_label_2
_geom_torsion_atom_site_label_3
_geom_torsion_atom_site_label_4
_geom_torsion
_geom_torsion_site_symmetry_1
_geom_torsion_site_symmetry_2
_geom_torsion_site_symmetry_3
_geom_torsion_site_symmetry_4
_geom_torsion_publ_flag
N8 Ni1 N5 N6 -14.6(7) . . . . ?
O1 Ni1 N5 N6 88.9(6) . . . . ?
N3 Ni1 N5 N6 -113.8(6) . . . . ?
N1 Ni1 N5 N6 68.5(12) . . . . ?
O3 Ni1 N5 N6 171.3(6) . . . . ?
N8 Ni1 N5 Ni2 -178.4(3) . . . 2 ?
O1 Ni1 N5 Ni2 -75.0(2) . . . 2 ?
N3 Ni1 N5 Ni2 82.3(2) . . . 2 ?
N1 Ni1 N5 Ni2 -95.3(9) . . . 2 ?
O3 Ni1 N5 Ni2 7.45(18) . . . 2 ?
Ni2 N5 N6 N7 -98(70) 2 . . . ?
Ni1 N5 N6 N7 102(70) . . . . ?
O1 Ni1 N8 N9A 131(3) . . . . ?
N3 Ni1 N8 N9A -40(3) . . . . ?
N5 Ni1 N8 N9A -136(3) . . . . ?
N1 Ni1 N8 N9A 55(3) . . . . ?
O3 Ni1 N8 N9A -110(2) . . . . ?
O1 Ni1 N8 N9B 69(3) . . . . ?
N3 Ni1 N8 N9B -102(3) . . . . ?
N5 Ni1 N8 N9B 161(3) . . . . ?
N1 Ni1 N8 N9B -7(3) . . . . ?
O3 Ni1 N8 N9B -173(3) . . . . ?
Ni1 N8 N9A N9B -102(3) . . . . ?
N9B N8 N9A N10A 11(17) . . . . ?
Ni1 N8 N9A N10A -90(18) . . . . ?
N9B N8 N9A N10B 6(3) . . . . ?
Ni1 N8 N9A N10B -96(4) . . . . ?
N10A N9A N9B N8 -178(3) . . . . ?
N10B N9A N9B N8 -175(3) . . . . ?
N8 N9A N9B N10B 175(3) . . . . ?
N10A N9A N9B N10B -3(4) . . . . ?
N8 N9A N9B N10A 178(3) . . . . ?
N10B N9A N9B N10A 3(4) . . . . ?
Ni1 N8 N9B N9A 123(3) . . . . ?
N9A N8 N9B N10B -11(7) . . . . ?
Ni1 N8 N9B N10B 112(7) . . . . ?
N9A N8 N9B N10A -2(2) . . . . ?
Ni1 N8 N9B N10A 121(2) . . . . ?
N9B N9A N10A N10B 4(6) . . . . ?
N8 N9A N10A N10B -7(21) . . . . ?
N8 N9A N10A N9B -11(16) . . . . ?
N10B N9A N10A N9B -4(6) . . . . ?
N9A N9B N10A N10B -176(7) . . . . ?
N8 N9B N10A N10B -174(5) . . . . ?
N8 N9B N10A N9A 2(3) . . . . ?
N10B N9B N10A N9A 176(7) . . . . ?
N9A N10A N10B N9B -2(3) . . . . ?
N9B N10A N10B N9A 2(3) . . . . ?
N9A N9B N10B N10A 3(5) . . . . ?
N8 N9B N10B N10A 13(10) . . . . ?
N8 N9B N10B N9A 10(6) . . . . ?
N10A N9B N10B N9A -3(5) . . . . ?
N9B N9A N10B N10A -176(6) . . . . ?
N8 N9A N10B N10A 178(5) . . . . ?
N8 N9A N10B N9B -6(3) . . . . ?
N10A N9A N10B N9B 176(6) . . . . ?
N8 Ni1 N1 C5 92.5(5) . . . . ?
O1 Ni1 N1 C5 -11.7(4) . . . . ?
N3 Ni1 N1 C5 -168.5(4) . . . . ?
N5 Ni1 N1 C5 9.2(12) . . . . ?
O3 Ni1 N1 C5 -90.8(4) . . . . ?
N8 Ni1 N1 C1 -81.5(6) . . . . ?
O1 Ni1 N1 C1 174.3(5) . . . . ?
N3 Ni1 N1 C1 17.5(5) . . . . ?
N5 Ni1 N1 C1 -164.8(8) . . . . ?
O3 Ni1 N1 C1 95.2(5) . . . . ?
C5 N1 C1 C2 -1.2(10) . . . . ?
Ni1 N1 C1 C2 172.8(5) . . . . ?
N1 C1 C2 C3 0.2(12) . . . . ?
C1 C2 C3 C4 0.6(13) . . . . ?
C2 C3 C4 C5 -0.4(13) . . . . ?
C1 N1 C5 C4 1.4(9) . . . . ?
Ni1 N1 C5 C4 -173.1(5) . . . . ?
C1 N1 C5 C6 178.0(5) . . . . ?
Ni1 N1 C5 C6 3.4(6) . . . . ?
C3 C4 C5 N1 -0.7(11) . . . . ?
C3 C4 C5 C6 -177.0(7) . . . . ?
N1 C5 C6 O1 11.8(7) . . . . ?
C4 C5 C6 O1 -171.6(6) . . . . ?
N1 C5 C6 O2 -112.1(6) . . . . ?
C4 C5 C6 O2 64.4(8) . . . . ?
N1 C5 C6 C7 133.9(5) . . . . ?
C4 C5 C6 C7 -49.6(8) . . . . ?
O2 C6 O1 Ni1 98.9(5) . . . . ?
C7 C6 O1 Ni1 -145.5(4) . . . . ?
C5 C6 O1 Ni1 -22.6(6) . . . . ?
O2 C6 O1 Ni2 -155.0(5) . . . . ?
C7 C6 O1 Ni2 -39.4(5) . . . . ?
C5 C6 O1 Ni2 83.5(5) . . . . ?
N8 Ni1 O1 C6 -65.1(4) . . . . ?
N3 Ni1 O1 C6 92.6(5) . . . . ?
N5 Ni1 O1 C6 -156.2(4) . . . . ?
N1 Ni1 O1 C6 19.7(4) . . . . ?
O3 Ni1 O1 C6 126.5(4) . . . . ?
N8 Ni1 O1 Ni2 -178.8(2) . . . . ?
N3 Ni1 O1 Ni2 -21.1(5) . . . . ?
N5 Ni1 O1 Ni2 90.17(17) . . . . ?
N1 Ni1 O1 Ni2 -93.95(18) . . . . ?
O3 Ni1 O1 Ni2 12.86(13) . . . . ?
N2 Ni2 O1 C6 34.0(4) . . . . ?
O3 Ni2 O1 C6 -135.5(4) . . . . ?
N5 Ni2 O1 C6 113.6(7) 2 . . . ?
O3 Ni2 O1 C6 143.2(4) 2 . . . ?
N4 Ni2 O1 C6 -59.6(4) . . . . ?
N2 Ni2 O1 Ni1 156.0(2) . . . . ?
O3 Ni2 O1 Ni1 -13.49(13) . . . . ?
N5 Ni2 O1 Ni1 -124.5(6) 2 . . . ?
O3 Ni2 O1 Ni1 -94.81(15) 2 . . . ?
N4 Ni2 O1 Ni1 62.4(2) . . . . ?
O1 C6 C7 N2 23.5(7) . . . . ?
O2 C6 C7 N2 144.9(5) . . . . ?
C5 C6 C7 N2 -98.0(6) . . . . ?
O1 C6 C7 C8 -154.8(6) . . . . ?
O2 C6 C7 C8 -33.4(8) . . . . ?
C5 C6 C7 C8 83.8(8) . . . . ?
N2 C7 C8 C9 0.1(11) . . . . ?
C6 C7 C8 C9 178.4(7) . . . . ?
C7 C8 C9 C10 -0.3(13) . . . . ?
C8 C9 C10 C11 -0.5(14) . . . . ?
C9 C10 C11 N2 1.5(13) . . . . ?
C10 C11 N2 C7 -1.7(10) . . . . ?
C10 C11 N2 Ni2 174.4(6) . . . . ?
C8 C7 N2 C11 0.8(9) . . . . ?
C6 C7 N2 C11 -177.6(6) . . . . ?
C8 C7 N2 Ni2 -175.8(5) . . . . ?
C6 C7 N2 Ni2 5.9(6) . . . . ?
O3 Ni2 N2 C11 -165.5(5) . . . . ?
N5 Ni2 N2 C11 -0.6(6) 2 . . . ?
O1 Ni2 N2 C11 162.5(6) . . . . ?
O3 Ni2 N2 C11 80.0(6) 2 . . . ?
N4 Ni2 N2 C11 -92.9(6) . . . . ?
O3 Ni2 N2 C7 10.7(8) . . . . ?
N5 Ni2 N2 C7 175.6(4) 2 . . . ?
O1 Ni2 N2 C7 -21.2(4) . . . . ?
O3 Ni2 N2 C7 -103.8(4) 2 . . . ?
N4 Ni2 N2 C7 83.4(4) . . . . ?
N8 Ni1 N3 C12 -5.6(6) . . . . ?
O1 Ni1 N3 C12 -163.7(5) . . . . ?
N5 Ni1 N3 C12 85.9(6) . . . . ?
N1 Ni1 N3 C12 -94.5(6) . . . . ?
O3 Ni1 N3 C12 161.6(6) . . . . ?
N8 Ni1 N3 C16 175.8(5) . . . . ?
O1 Ni1 N3 C16 17.8(7) . . . . ?
N5 Ni1 N3 C16 -92.6(4) . . . . ?
N1 Ni1 N3 C16 86.9(4) . . . . ?
O3 Ni1 N3 C16 -16.9(4) . . . . ?
C16 N3 C12 C13 -1.0(11) . . . . ?
Ni1 N3 C12 C13 -179.5(6) . . . . ?
N3 C12 C13 C14 1.8(14) . . . . ?
C12 C13 C14 C15 -1.9(15) . . . . ?
C13 C14 C15 C16 1.3(14) . . . . ?
C12 N3 C16 C15 0.3(9) . . . . ?
Ni1 N3 C16 C15 179.0(5) . . . . ?
C12 N3 C16 C17 -178.6(6) . . . . ?
Ni1 N3 C16 C17 0.0(6) . . . . ?
C14 C15 C16 N3 -0.5(11) . . . . ?
C14 C15 C16 C17 178.4(7) . . . . ?
N3 C16 C17 O3 27.2(7) . . . . ?
C15 C16 C17 O3 -151.6(6) . . . . ?
N3 C16 C17 O4 148.1(5) . . . . ?
C15 C16 C17 O4 -30.8(8) . . . . ?
N3 C16 C17 C18 -94.4(6) . . . . ?
C15 C16 C17 C18 86.7(7) . . . . ?
O4 C17 O3 Ni2 95.6(5) . . . . ?
C16 C17 O3 Ni2 -146.4(4) . . . . ?
C18 C17 O3 Ni2 -22.8(5) . . . . ?
O4 C17 O3 Ni2 -35.0(7) . . . 2 ?
C16 C17 O3 Ni2 83.0(5) . . . 2 ?
C18 C17 O3 Ni2 -153.5(3) . . . 2 ?
O4 C17 O3 Ni1 -158.0(4) . . . . ?
C16 C17 O3 Ni1 -40.0(5) . . . . ?
C18 C17 O3 Ni1 83.6(4) . . . . ?
N2 Ni2 O3 C17 97.0(6) . . . . ?
N5 Ni2 O3 C17 -67.7(4) 2 . . . ?
O1 Ni2 O3 C17 128.4(3) . . . . ?
O3 Ni2 O3 C17 -144.1(4) 2 . . . ?
N4 Ni2 O3 C17 21.2(3) . . . . ?
N2 Ni2 O3 Ni2 -118.9(5) . . . 2 ?
N5 Ni2 O3 Ni2 76.39(18) 2 . . 2 ?
O1 Ni2 O3 Ni2 -87.48(15) . . . 2 ?
O3 Ni2 O3 Ni2 0.0 2 . . 2 ?
N4 Ni2 O3 Ni2 165.30(18) . . . 2 ?
N2 Ni2 O3 Ni1 -18.4(5) . . . . ?
N5 Ni2 O3 Ni1 176.88(14) 2 . . . ?
O1 Ni2 O3 Ni1 13.01(13) . . . . ?
O3 Ni2 O3 Ni1 100.49(16) 2 . . . ?
N4 Ni2 O3 Ni1 -94.21(17) . . . . ?
N8 Ni1 O3 C17 105.7(13) . . . . ?
O1 Ni1 O3 C17 -134.0(4) . . . . ?
N3 Ni1 O3 C17 32.4(4) . . . . ?
N5 Ni1 O3 C17 132.3(4) . . . . ?
N1 Ni1 O3 C17 -59.4(4) . . . . ?
N8 Ni1 O3 Ni2 -133.6(12) . . . . ?
O1 Ni1 O3 Ni2 -13.35(13) . . . . ?
N3 Ni1 O3 Ni2 153.01(19) . . . . ?
N5 Ni1 O3 Ni2 -107.10(19) . . . . ?
N1 Ni1 O3 Ni2 61.2(2) . . . . ?
N8 Ni1 O3 Ni2 -33.7(13) . . . 2 ?
O1 Ni1 O3 Ni2 86.58(16) . . . 2 ?
N3 Ni1 O3 Ni2 -107.1(2) . . . 2 ?
N5 Ni1 O3 Ni2 -7.18(18) . . . 2 ?
N1 Ni1 O3 Ni2 161.10(19) . . . 2 ?
O3 C17 C18 N4 9.6(7) . . . . ?
O4 C17 C18 N4 -111.9(5) . . . . ?
C16 C17 C18 N4 130.2(5) . . . . ?
O3 C17 C18 C19 -174.1(5) . . . . ?
O4 C17 C18 C19 64.4(7) . . . . ?
C16 C17 C18 C19 -53.5(7) . . . . ?
N4 C18 C19 C20 1.0(9) . . . . ?
C17 C18 C19 C20 -175.1(6) . . . . ?
C18 C19 C20 C21 -0.4(11) . . . . ?
C19 C20 C21 C22 -0.7(12) . . . . ?
C20 C21 C22 N4 1.5(11) . . . . ?
C19 C18 N4 C22 -0.4(9) . . . . ?
C17 C18 N4 C22 175.9(5) . . . . ?
C19 C18 N4 Ni2 -169.1(5) . . . . ?
C17 C18 N4 Ni2 7.1(6) . . . . ?
C21 C22 N4 C18 -0.9(10) . . . . ?
C21 C22 N4 Ni2 166.4(5) . . . . ?
N2 Ni2 N4 C18 -175.3(4) . . . . ?
O3 Ni2 N4 C18 -14.9(4) . . . . ?
N5 Ni2 N4 C18 86.5(4) 2 . . . ?
O1 Ni2 N4 C18 -95.5(4) . . . . ?
O3 Ni2 N4 C18 20.7(7) 2 . . . ?
N2 Ni2 N4 C22 16.9(5) . . . . ?
O3 Ni2 N4 C22 177.3(5) . . . . ?
N5 Ni2 N4 C22 -81.4(5) 2 . . . ?
O1 Ni2 N4 C22 96.6(5) . . . . ?
O3 Ni2 N4 C22 -147.2(5) 2 . . . ?
